data_7033020
loop_
_publ_author_name
'Ogawa, Takahiko'
'Suzuki, Tatsuya'
'Hein, Nicholas M.'
'Pick, Fraser S.'
'Fryzuk, Michael D.'

_publ_section_title
;
 Cleavage of an aryl carbon-nitrogen bond of a phosphazido iron(II)
 complex promoted by hydride metathesis.
;
_journal_issue 1
_journal_name_full 'Dalton transactions (Cambridge, England : 2003)'
_journal_page_first 54
_journal_page_last 57
_journal_paper_doi 10.1039/c4dt03136a
_journal_volume 44
_journal_year 2015
_chemical_formula_moiety 'C35 H54 Br Fe N4 O P'
_chemical_formula_sum 'C35 H54 Br Fe N4 O P'
_chemical_formula_weight 713.55
_chemical_name_systematic '[NpN3]FeBr(THF)'
_chemical_properties_physical 'Air-sensitive, Moisture-sensitive, Oxygen-sensitive'
_space_group_crystal_system orthorhombic
_space_group_IT_number 29
_space_group_name_Hall 'P 2c -2ac'
_space_group_name_H-M_alt 'P c a 21'
_symmetry_space_group_name_Hall 'P 2c -2ac'
_symmetry_space_group_name_H-M 'P c a 21'
_atom_sites_solution_hydrogens geom
_atom_sites_solution_primary direct
_audit_creation_date 2014-07-10
_audit_creation_method
;
Olex2 1.2
(compiled 2014.06.27 svn.r2953 for OlexSys, GUI svn.r4855)
;
_cell_angle_alpha 90.000
_cell_angle_beta 90.000
_cell_angle_gamma 90.000
_cell_formula_units_Z 4
_cell_length_a 17.547(5)
_cell_length_b 10.262(5)
_cell_length_c 20.588(5)
_cell_measurement_reflns_used 4591
_cell_measurement_temperature 90
_cell_measurement_theta_max 23.25
_cell_measurement_theta_min 2.32
_cell_volume 3707(2)
_computing_cell_refinement 'SAINT v7.60A (Bruker, 2009)'
_computing_data_reduction 'SAINT v7.60A (Bruker, 2009)'
_computing_molecular_graphics 'Olex2 (Dolomanov et al., 2009)'
_computing_publication_material 'Olex2 (Dolomanov et al., 2009)'
_computing_structure_refinement 'XL (Sheldrick, 2008)'
_computing_structure_solution 'XT (Sheldrick, 2008)'
_diffrn_ambient_temperature 90
_diffrn_measured_fraction_theta_full 0.799
_diffrn_measured_fraction_theta_max 0.992
_diffrn_measurement_device_type 'Bruker APEX-II CCD'
_diffrn_measurement_method '\f and \w scans'
_diffrn_radiation_monochromator graphite
_diffrn_radiation_type MoK\a
_diffrn_radiation_wavelength 0.71069
_diffrn_reflns_av_R_equivalents 0.0558
_diffrn_reflns_av_unetI/netI 0.0794
_diffrn_reflns_Laue_measured_fraction_full 0.799
_diffrn_reflns_Laue_measured_fraction_max 0.992
_diffrn_reflns_limit_h_max 16
_diffrn_reflns_limit_h_min -19
_diffrn_reflns_limit_k_max 10
_diffrn_reflns_limit_k_min -11
_diffrn_reflns_limit_l_max 22
_diffrn_reflns_limit_l_min -19
_diffrn_reflns_number 11758
_diffrn_reflns_point_group_measured_fraction_full 0.755
_diffrn_reflns_point_group_measured_fraction_max 0.940
_diffrn_reflns_theta_full 25.240
_diffrn_reflns_theta_max 23.333
_diffrn_reflns_theta_min 1.978
_diffrn_standards_number 0
_exptl_absorpt_coefficient_mu 1.559
_exptl_absorpt_correction_T_max 0.7449
_exptl_absorpt_correction_T_min 0.5400
_exptl_absorpt_correction_type multi-scan
_exptl_absorpt_process_details SADABS
_exptl_crystal_colour 'clear orange'
_exptl_crystal_colour_lustre clear
_exptl_crystal_colour_primary orange
_exptl_crystal_density_diffrn 1.278
_exptl_crystal_description Plate
_exptl_crystal_F_000 1504
_exptl_crystal_size_max 0.28
_exptl_crystal_size_mid 0.25
_exptl_crystal_size_min 0.09
_refine_diff_density_max 0.633
_refine_diff_density_min -0.547
_refine_diff_density_rms 0.070
_refine_ls_abs_structure_details
;
 Flack x determined using 1506 quotients [(I+)-(I-)]/[(I+)+(I-)]
 (Parsons, Flack and Wagner, Acta Cryst. B69 (2013) 249-259).
;
_refine_ls_abs_structure_Flack 0.020(11)
_refine_ls_extinction_method none
_refine_ls_goodness_of_fit_ref 1.022
_refine_ls_hydrogen_treatment constr
_refine_ls_matrix_type full
_refine_ls_number_parameters 349
_refine_ls_number_reflns 5063
_refine_ls_number_restraints 109
_refine_ls_restrained_S_all 1.011
_refine_ls_R_factor_all 0.0712
_refine_ls_R_factor_gt 0.0472
_refine_ls_shift/su_max 0.000
_refine_ls_shift/su_mean 0.000
_refine_ls_structure_factor_coef Fsqd
_refine_ls_weighting_details 'w=1/[\s^2^(Fo^2^)+(0.0425P)^2^+1.8763P] where P=(Fo^2^+2Fc^2^)/3'
_refine_ls_weighting_scheme calc
_refine_ls_wR_factor_gt 0.1014
_refine_ls_wR_factor_ref 0.1105
_reflns_Friedel_coverage 0.832
_reflns_Friedel_fraction_full 0.708
_reflns_Friedel_fraction_max 0.883
_reflns_number_gt 3951
_reflns_number_total 5063
_reflns_threshold_expression 'I > 2\s(I)'
_cod_data_source_file c4dt03136a2.cif
_cod_data_source_block mf966test
_cod_depositor_comments 'Adding full bibliography for 7033017--7033020.cif.'
_cod_database_code 7033020
_shelxl_version_number 2014-3
_shelx_space_group_comment
;
The symmetry employed for this shelxl refinement is uniquely defined
by the following loop, which should always be used as a source of
symmetry information in preference to the above space-group names.
They are only intended as comments.
;
_olex2_refinement_description
;
1. Fixed Uiso
 At 1.2 times of:
  All C(H) groups, All C(H,H) groups
 At 1.5 times of:
  All C(H,H,H) groups
2. Uiso/Uaniso restraints and constraints
Uanis(C24) = Uanis(C29) = Uanis(C28) = Uanis(C27) = Uanis(C26) = Uanis(C25) =
Uanis(C30) = Uanis(C31)
Uanis(C24A) = Uanis(C29A) = Uanis(C28A) = Uanis(C27A) = Uanis(C26A) =
Uanis(C25A) = Uanis(C31A) = Uanis(C30A)
Uanis(C35) = Uanis(C34) = Uanis(C33) = Uanis(C32)
3. Rigid body (RIGU) restrains
 C24A, C29A, C28A, C27A, C26A, C25A, C31A, C30A
 with sigma for 1-2 distances of 0.004 and sigma for 1-3 distances of 0.004
 C24, C29, C28, C27, C26, C25, C30, C31
 with sigma for 1-2 distances of 0.004 and sigma for 1-3 distances of 0.004
4. Others
 Sof(C24A)=Sof(C29A)=Sof(C28A)=Sof(H28A)=Sof(C27A)=Sof(H27A)=Sof(C26A)=
 Sof(H26A)=Sof(C25A)=1-FVAR(1)
 Sof(C24)=Sof(C25)=Sof(C26)=Sof(H26)=Sof(C27)=Sof(H27)=Sof(C28)=Sof(H28)=
 Sof(C29)=FVAR(1)
 Sof(C30A)=Sof(H30a)=Sof(H30b)=Sof(H30c)=1-FVAR(2)
 Sof(C30)=Sof(H30d)=Sof(H30e)=Sof(H30f)=FVAR(2)
 Sof(C31A)=Sof(H31a)=Sof(H31b)=Sof(H31c)=1-FVAR(3)
 Sof(C31)=Sof(H31d)=Sof(H31e)=Sof(H31f)=FVAR(3)
5.a Ternary CH refined with riding coordinates:
 C8(H8), C18(H18), C21(H21), C15(H15)
5.b Secondary CH2 refined with riding coordinates:
 C5(H5a,H5b), C4(H4a,H4b), C35(H35a,H35b), C3(H3a,H3b), C34(H34a,H34b),
 C33(H33a,H33b), C32(H32a,H32b)
5.c Aromatic/amide H refined with riding coordinates:
 C11(H11), C12(H12), C13(H13), C28A(H28A), C27A(H27A), C26A(H26A), C26(H26),
 C27(H27), C28(H28)
5.d Fitted hexagon refined as free rotating group:
 C24A(C29A,C28A,C27A,C26A,C25A), C24(C25,C26,C27,C28,C29)
5.e Idealised Me refined as rotating group:
 C22(H22a,H22b,H22c), C23(H23a,H23b,H23c), C16(H16a,H16b,H16c), C9(H9a,H9b,
 H9c), C19(H19a,H19b,H19c), C17(H17a,H17b,H17c), C20(H20a,H20b,H20c), C10(H10a,
 H10b,H10c), C31A(H31a,H31b,H31c), C30A(H30a,H30b,H30c), C30(H30d,H30e,H30f),
 C31(H31d,H31e,H31f)
;
_olex2_submission_original_sample_id mf966
_olex2_submission_special_instructions 'No special instructions were received'

loop_
_space_group_symop_operation_xyz
'x, y, z'
'-x, -y, z+1/2'
'-x+1/2, y, z+1/2'
'x+1/2, -y, z'

loop_
_atom_site_label
_atom_site_type_symbol
_atom_site_fract_x
_atom_site_fract_y
_atom_site_fract_z
_atom_site_U_iso_or_equiv
_atom_site_adp_type
_atom_site_occupancy
_atom_site_site_symmetry_order
_atom_site_calc_flag
_atom_site_refinement_flags_posn
_atom_site_refinement_flags_occupancy
_atom_site_disorder_assembly
_atom_site_disorder_group
Br1 Br -0.02338(5) 0.25399(10) 0.12643(6) 0.0501(3) Uani 1 1 d . . . .
Fe1 Fe 0.10879(6) 0.23282(10) 0.15771(6) 0.0230(3) Uani 1 1 d . . . .
P1 P 0.22705(13) 0.4351(2) 0.07831(12) 0.0232(5) Uani 1 1 d . . . .
O1 O 0.0958(3) 0.0478(5) 0.2024(3) 0.0278(14) Uani 1 1 d . . . .
N1 N 0.1573(4) 0.3558(6) 0.2231(3) 0.0213(16) Uani 1 1 d . . . .
N2 N 0.1858(4) 0.2913(6) 0.0895(4) 0.0283(18) Uani 1 1 d . . . .
N3 N 0.2001(4) 0.2034(7) 0.0420(4) 0.0327(19) Uani 1 1 d . . . .
N4 N 0.1618(5) 0.0993(7) 0.0535(4) 0.038(2) Uani 1 1 d . . . .
C11 C 0.1962(5) 0.1644(9) 0.3727(5) 0.031(2) Uani 1 1 d . . . .
H11 H 0.2324 0.1029 0.3880 0.038 Uiso 1 1 calc R . . .
C8 C 0.2750(5) 0.1856(8) 0.2706(5) 0.031(2) Uani 1 1 d . . . .
H8 H 0.2683 0.2272 0.2270 0.037 Uiso 1 1 calc R . . .
C18 C 0.3237(5) 0.4082(8) 0.0487(4) 0.028(2) Uani 1 1 d . . . .
H18 H 0.3213 0.3393 0.0144 0.034 Uiso 1 1 calc R . . .
C1 C 0.1976(5) 0.4653(8) 0.2118(4) 0.024(2) Uani 1 1 d . . . .
C2 C 0.2232(4) 0.5142(7) 0.1523(4) 0.025(2) Uani 1 1 d . . . .
C5 C 0.2220(6) 0.5562(9) 0.2656(5) 0.041(3) Uani 1 1 d . . . .
H5A H 0.1779 0.5810 0.2929 0.049 Uiso 1 1 calc R . . .
H5B H 0.2609 0.5142 0.2935 0.049 Uiso 1 1 calc R . . .
C4 C 0.2545(6) 0.6730(8) 0.2325(5) 0.042(3) Uani 1 1 d . . . .
H4A H 0.3053 0.6935 0.2508 0.050 Uiso 1 1 calc R . . .
H4B H 0.2208 0.7492 0.2396 0.050 Uiso 1 1 calc R . . .
C12 C 0.1346(6) 0.1962(8) 0.4111(5) 0.034(2) Uani 1 1 d . . . .
H12 H 0.1270 0.1543 0.4517 0.040 Uiso 1 1 calc R . . .
C35 C 0.0480(7) 0.0344(10) 0.2598(6) 0.0560(16) Uani 1 1 d . . . .
H35A H -0.0055 0.0567 0.2496 0.067 Uiso 1 1 calc R . . .
H35B H 0.0662 0.0925 0.2950 0.067 Uiso 1 1 calc R . . .
C21 C 0.1771(5) 0.5277(9) 0.0158(5) 0.032(2) Uani 1 1 d . . . .
H21 H 0.2050 0.6119 0.0104 0.038 Uiso 1 1 calc R . . .
C13 C 0.0840(5) 0.2901(8) 0.3897(5) 0.034(2) Uani 1 1 d . . . .
H13 H 0.0433 0.3153 0.4174 0.041 Uiso 1 1 calc R . . .
C22 C 0.1774(6) 0.4599(10) -0.0505(5) 0.047(3) Uani 1 1 d . . . .
H22A H 0.2300 0.4419 -0.0636 0.070 Uiso 1 1 calc GR . . .
H22B H 0.1532 0.5166 -0.0828 0.070 Uiso 1 1 calc GR . . .
H22C H 0.1490 0.3778 -0.0475 0.070 Uiso 1 1 calc GR . . .
C15 C 0.0328(5) 0.4517(8) 0.3081(5) 0.030(2) Uani 1 1 d . . . .
H15 H 0.0494 0.4863 0.2649 0.036 Uiso 1 1 calc R . . .
C23 C 0.0965(6) 0.5613(9) 0.0386(6) 0.051(3) Uani 1 1 d . . . .
H23A H 0.0667 0.4810 0.0432 0.077 Uiso 1 1 calc GR . . .
H23B H 0.0720 0.6183 0.0066 0.077 Uiso 1 1 calc GR . . .
H23C H 0.0991 0.6060 0.0806 0.077 Uiso 1 1 calc GR . . .
C16 C -0.0461(5) 0.3899(9) 0.2998(6) 0.046(3) Uani 1 1 d . . . .
H16A H -0.0806 0.4528 0.2794 0.069 Uiso 1 1 calc GR . . .
H16B H -0.0663 0.3653 0.3425 0.069 Uiso 1 1 calc GR . . .
H16C H -0.0420 0.3122 0.2724 0.069 Uiso 1 1 calc GR . . .
C9 C 0.2835(6) 0.0387(9) 0.2603(6) 0.046(3) Uani 1 1 d . . . .
H9A H 0.2384 0.0051 0.2378 0.069 Uiso 1 1 calc GR . . .
H9B H 0.2886 -0.0047 0.3025 0.069 Uiso 1 1 calc GR . . .
H9C H 0.3289 0.0215 0.2340 0.069 Uiso 1 1 calc GR . . .
C3 C 0.2615(6) 0.6458(8) 0.1609(5) 0.044(3) Uani 1 1 d . . . .
H3A H 0.3157 0.6421 0.1476 0.052 Uiso 1 1 calc R . . .
H3B H 0.2353 0.7138 0.1351 0.052 Uiso 1 1 calc R . . .
C19 C 0.3734(5) 0.3548(9) 0.1051(5) 0.044(3) Uani 1 1 d . . . .
H19A H 0.3763 0.4200 0.1398 0.067 Uiso 1 1 calc GR . . .
H19B H 0.4247 0.3358 0.0890 0.067 Uiso 1 1 calc GR . . .
H19C H 0.3504 0.2748 0.1222 0.067 Uiso 1 1 calc GR . . .
C17 C 0.0284(5) 0.5666(8) 0.3560(5) 0.038(2) Uani 1 1 d . . . .
H17A H 0.0780 0.6102 0.3581 0.057 Uiso 1 1 calc GR . . .
H17B H 0.0146 0.5342 0.3992 0.057 Uiso 1 1 calc GR . . .
H17C H -0.0103 0.6287 0.3411 0.057 Uiso 1 1 calc GR . . .
C20 C 0.3616(5) 0.5296(8) 0.0185(5) 0.036(2) Uani 1 1 d . . . .
H20A H 0.3331 0.5562 -0.0202 0.054 Uiso 1 1 calc GR . . .
H20B H 0.4142 0.5088 0.0063 0.054 Uiso 1 1 calc GR . . .
H20C H 0.3616 0.6008 0.0502 0.054 Uiso 1 1 calc GR . . .
C34 C 0.0545(7) -0.1026(9) 0.2793(6) 0.0560(16) Uani 1 1 d . . . .
H34A H 0.0130 -0.1296 0.3091 0.067 Uiso 1 1 calc R . . .
H34B H 0.1046 -0.1228 0.2989 0.067 Uiso 1 1 calc R . . .
C33 C 0.0450(7) -0.1651(10) 0.2069(6) 0.0560(16) Uani 1 1 d . . . .
H33A H 0.0664 -0.2542 0.2051 0.067 Uiso 1 1 calc R . . .
H33B H -0.0093 -0.1682 0.1938 0.067 Uiso 1 1 calc R . . .
C32 C 0.0900(6) -0.0721(9) 0.1635(6) 0.0560(16) Uani 1 1 d . . . .
H32A H 0.1411 -0.1077 0.1536 0.067 Uiso 1 1 calc R . . .
H32B H 0.0627 -0.0557 0.1222 0.067 Uiso 1 1 calc R . . .
C10 C 0.3477(6) 0.2397(12) 0.3007(8) 0.087(5) Uani 1 1 d . . . .
H10A H 0.3885 0.2395 0.2683 0.130 Uiso 1 1 calc GR . . .
H10B H 0.3626 0.1854 0.3378 0.130 Uiso 1 1 calc GR . . .
H10C H 0.3387 0.3291 0.3156 0.130 Uiso 1 1 calc GR . . .
C7 C 0.2062(5) 0.2206(8) 0.3120(4) 0.025(2) Uani 1 1 d . . . .
C6 C 0.1521(5) 0.3130(7) 0.2897(4) 0.023(2) Uani 1 1 d . . . .
C14 C 0.0901(5) 0.3488(8) 0.3296(4) 0.026(2) Uani 1 1 d . . . .
C24A C 0.1947(13) -0.0103(17) 0.0104(9) 0.044(5) Uani 0.38(2) 1 d . P A 2
C29A C 0.2686(12) -0.0589(18) 0.0130(9) 0.044(5) Uani 0.38(2) 1 d G P A 2
C28A C 0.2925(12) -0.1512(17) -0.0321(10) 0.044(5) Uani 0.38(2) 1 d G P A 2
H28A H 0.3430 -0.1844 -0.0304 0.053 Uiso 0.38(2) 1 calc R P A 2
C27A C 0.2424(15) -0.1948(14) -0.0797(8) 0.044(5) Uani 0.38(2) 1 d G P A 2
H27A H 0.2587 -0.2578 -0.1105 0.053 Uiso 0.38(2) 1 calc R P A 2
C26A C 0.1686(14) -0.1462(18) -0.0823(8) 0.044(5) Uani 0.38(2) 1 d G P A 2
H26A H 0.1344 -0.1760 -0.1148 0.053 Uiso 0.38(2) 1 calc R P A 2
C25A C 0.1447(11) -0.0539(19) -0.0372(10) 0.044(5) Uani 0.38(2) 1 d G P A 2
C31A C 0.320(2) -0.015(3) 0.068(2) 0.044(5) Uani 0.41(6) 1 d . P A 2
H31A H 0.3308 0.0789 0.0639 0.066 Uiso 0.41(6) 1 calc GR P A 2
H31B H 0.3685 -0.0631 0.0665 0.066 Uiso 0.41(6) 1 calc GR P A 2
H31C H 0.2953 -0.0310 0.1100 0.066 Uiso 0.41(6) 1 calc GR P A 2
C30A C 0.068(2) 0.003(3) -0.0394(14) 0.044(5) Uani 0.37(3) 1 d . P A 2
H30A H 0.0478 0.0100 0.0048 0.066 Uiso 0.37(3) 1 calc GR P A 2
H30B H 0.0345 -0.0538 -0.0652 0.066 Uiso 0.37(3) 1 calc GR P A 2
H30C H 0.0703 0.0891 -0.0594 0.066 Uiso 0.37(3) 1 calc GR P A 2
C30 C 0.0349(12) 0.0617(18) -0.0353(8) 0.043(3) Uani 0.63(3) 1 d . P A 1
H30D H 0.0131 0.0561 0.0085 0.065 Uiso 0.63(3) 1 calc GR P A 1
H30E H -0.0016 0.0266 -0.0668 0.065 Uiso 0.63(3) 1 calc GR P A 1
H30F H 0.0458 0.1529 -0.0457 0.065 Uiso 0.63(3) 1 calc GR P A 1
C31 C 0.2996(17) -0.042(2) 0.0506(13) 0.043(3) Uani 0.59(6) 1 d . P A 1
H31D H 0.3264 0.0396 0.0407 0.065 Uiso 0.59(6) 1 calc GR P A 1
H31E H 0.3355 -0.1148 0.0483 0.065 Uiso 0.59(6) 1 calc GR P A 1
H31F H 0.2778 -0.0369 0.0943 0.065 Uiso 0.59(6) 1 calc GR P A 1
C24 C 0.1691(8) 0.0071(11) 0.0054(6) 0.043(3) Uani 0.62(2) 1 d . P A 1
C25 C 0.1106(7) -0.0195(11) -0.0382(6) 0.043(3) Uani 0.62(2) 1 d G P A 1
C26 C 0.1201(8) -0.1155(11) -0.0851(5) 0.043(3) Uani 0.62(2) 1 d G P A 1
H26 H 0.0801 -0.1337 -0.1149 0.052 Uiso 0.62(2) 1 calc R P A 1
C27 C 0.1880(9) -0.1849(9) -0.0885(5) 0.043(3) Uani 0.62(2) 1 d G P A 1
H27 H 0.1945 -0.2505 -0.1205 0.052 Uiso 0.62(2) 1 calc R P A 1
C28 C 0.2465(8) -0.1582(10) -0.0449(6) 0.043(3) Uani 0.62(2) 1 d G P A 1
H28 H 0.2929 -0.2056 -0.0472 0.052 Uiso 0.62(2) 1 calc R P A 1
C29 C 0.2370(7) -0.0622(11) 0.0020(6) 0.043(3) Uani 0.62(2) 1 d G P A 1

loop_
_atom_site_aniso_label
_atom_site_aniso_U_11
_atom_site_aniso_U_22
_atom_site_aniso_U_33
_atom_site_aniso_U_23
_atom_site_aniso_U_13
_atom_site_aniso_U_12
Br1 0.0209(5) 0.0667(7) 0.0628(7) 0.0203(6) -0.0145(5) -0.0044(5)
Fe1 0.0172(6) 0.0239(6) 0.0278(7) 0.0040(7) -0.0043(5) -0.0050(5)
P1 0.0186(12) 0.0262(12) 0.0248(12) 0.0019(10) -0.0009(11) -0.0028(10)
O1 0.029(4) 0.022(3) 0.032(4) 0.002(3) -0.001(3) -0.008(3)
N1 0.013(4) 0.017(4) 0.034(5) 0.003(3) -0.001(3) -0.003(3)
N2 0.025(4) 0.030(4) 0.030(5) -0.003(4) -0.007(4) -0.002(3)
N3 0.046(5) 0.031(4) 0.021(4) -0.004(4) -0.001(4) -0.012(4)
N4 0.057(6) 0.029(4) 0.027(5) -0.001(3) -0.008(4) -0.023(4)
C11 0.030(6) 0.033(5) 0.032(6) 0.001(4) -0.007(5) 0.001(4)
C8 0.023(5) 0.031(5) 0.038(6) 0.002(4) -0.006(4) 0.004(4)
C18 0.030(5) 0.034(5) 0.022(5) -0.002(4) 0.004(4) 0.001(4)
C1 0.015(5) 0.021(5) 0.035(6) -0.007(4) -0.001(4) 0.006(4)
C2 0.025(5) 0.021(4) 0.030(5) 0.003(4) 0.006(5) -0.001(3)
C5 0.043(6) 0.040(6) 0.039(6) -0.018(5) 0.013(5) -0.019(5)
C4 0.046(7) 0.024(5) 0.055(7) 0.003(5) -0.016(5) -0.008(4)
C12 0.046(7) 0.029(5) 0.026(5) 0.006(4) -0.008(5) -0.009(4)
C35 0.064(4) 0.041(3) 0.063(4) 0.009(3) 0.018(3) -0.008(3)
C21 0.023(6) 0.033(5) 0.039(6) 0.008(4) 0.000(5) -0.002(4)
C13 0.035(6) 0.033(5) 0.034(6) -0.001(4) 0.007(5) -0.001(4)
C22 0.047(7) 0.056(7) 0.037(7) 0.012(5) -0.014(5) -0.008(5)
C15 0.020(5) 0.027(5) 0.045(6) 0.003(4) 0.008(5) 0.005(4)
C23 0.033(6) 0.054(7) 0.067(8) 0.019(6) -0.005(6) 0.007(5)
C16 0.036(7) 0.042(6) 0.059(8) 0.001(5) 0.004(6) 0.008(5)
C9 0.034(6) 0.048(6) 0.057(7) -0.005(5) 0.004(6) 0.008(5)
C3 0.054(7) 0.029(5) 0.048(6) -0.013(5) 0.022(6) -0.015(4)
C19 0.025(6) 0.058(6) 0.051(7) 0.006(5) 0.005(5) 0.011(5)
C17 0.032(6) 0.033(5) 0.048(7) 0.007(5) 0.008(5) 0.005(4)
C20 0.027(6) 0.040(6) 0.041(6) 0.001(5) 0.009(5) -0.007(4)
C34 0.064(4) 0.041(3) 0.063(4) 0.009(3) 0.018(3) -0.008(3)
C33 0.064(4) 0.041(3) 0.063(4) 0.009(3) 0.018(3) -0.008(3)
C32 0.064(4) 0.041(3) 0.063(4) 0.009(3) 0.018(3) -0.008(3)
C10 0.027(7) 0.102(10) 0.131(13) -0.059(10) 0.010(7) -0.017(7)
C7 0.018(5) 0.024(5) 0.032(5) -0.005(4) -0.005(4) -0.001(4)
C6 0.024(5) 0.021(4) 0.023(5) -0.001(4) 0.002(4) -0.008(4)
C14 0.029(6) 0.029(5) 0.019(5) 0.000(4) 0.001(4) -0.008(4)
C24A 0.076(11) 0.019(6) 0.037(7) 0.003(4) 0.000(7) -0.009(5)
C29A 0.076(11) 0.019(6) 0.037(7) 0.003(4) 0.000(7) -0.009(5)
C28A 0.076(11) 0.019(6) 0.037(7) 0.003(4) 0.000(7) -0.009(5)
C27A 0.076(11) 0.019(6) 0.037(7) 0.003(4) 0.000(7) -0.009(5)
C26A 0.076(11) 0.019(6) 0.037(7) 0.003(4) 0.000(7) -0.009(5)
C25A 0.076(11) 0.019(6) 0.037(7) 0.003(4) 0.000(7) -0.009(5)
C31A 0.076(11) 0.019(6) 0.037(7) 0.003(4) 0.000(7) -0.009(5)
C30A 0.076(11) 0.019(6) 0.037(7) 0.003(4) 0.000(7) -0.009(5)
C30 0.071(7) 0.025(4) 0.034(4) -0.006(3) 0.006(4) -0.008(3)
C31 0.071(7) 0.025(4) 0.034(4) -0.006(3) 0.006(4) -0.008(3)
C24 0.071(7) 0.025(4) 0.034(4) -0.006(3) 0.006(4) -0.008(3)
C25 0.071(7) 0.025(4) 0.034(4) -0.006(3) 0.006(4) -0.008(3)
C26 0.071(7) 0.025(4) 0.034(4) -0.006(3) 0.006(4) -0.008(3)
C27 0.071(7) 0.025(4) 0.034(4) -0.006(3) 0.006(4) -0.008(3)
C28 0.071(7) 0.025(4) 0.034(4) -0.006(3) 0.006(4) -0.008(3)
C29 0.071(7) 0.025(4) 0.034(4) -0.006(3) 0.006(4) -0.008(3)

loop_
_atom_type_symbol
_atom_type_description
_atom_type_scat_dispersion_real
_atom_type_scat_dispersion_imag
_atom_type_scat_source
C C 0.0033 0.0016 'International Tables Vol C Tables 4.2.6.8 and 6.1.1.4'
H H 0.0000 0.0000 'International Tables Vol C Tables 4.2.6.8 and 6.1.1.4'
Br Br -0.2901 2.4595 'International Tables Vol C Tables 4.2.6.8 and 6.1.1.4'
Fe Fe 0.3463 0.8444 'International Tables Vol C Tables 4.2.6.8 and 6.1.1.4'
N N 0.0061 0.0033 'International Tables Vol C Tables 4.2.6.8 and 6.1.1.4'
O O 0.0106 0.0060 'International Tables Vol C Tables 4.2.6.8 and 6.1.1.4'
P P 0.1023 0.0942 'International Tables Vol C Tables 4.2.6.8 and 6.1.1.4'

loop_
_geom_angle_atom_site_label_1
_geom_angle_atom_site_label_2
_geom_angle_atom_site_label_3
_geom_angle
O1 Fe1 Br1 95.32(16)
N1 Fe1 Br1 121.51(19)
N1 Fe1 O1 108.3(2)
N1 Fe1 N2 89.7(3)
N2 Fe1 Br1 115.2(2)
N2 Fe1 O1 129.3(3)
N2 P1 C18 108.4(4)
N2 P1 C2 106.1(4)
N2 P1 C21 110.6(4)
C18 P1 C21 106.9(4)
C2 P1 C18 113.7(4)
C2 P1 C21 111.1(4)
C35 O1 Fe1 119.9(5)
C35 O1 C32 108.9(7)
C32 O1 Fe1 121.3(5)
C1 N1 Fe1 128.5(6)
C1 N1 C6 116.8(7)
C6 N1 Fe1 114.5(5)
P1 N2 Fe1 130.2(4)
N3 N2 Fe1 115.1(5)
N3 N2 P1 114.3(6)
N4 N3 N2 108.9(7)
N3 N4 C24A 107.7(11)
N3 N4 C24 113.0(9)
C12 C11 C7 121.1(8)
C10 C8 C9 109.6(8)
C7 C8 C9 112.8(8)
C7 C8 C10 110.5(8)
C19 C18 P1 109.0(6)
C20 C18 P1 114.4(6)
C20 C18 C19 110.2(8)
N1 C1 C2 128.3(8)
N1 C1 C5 122.4(8)
C2 C1 C5 109.3(7)
C1 C2 P1 128.1(6)
C1 C2 C3 111.0(7)
C3 C2 P1 120.3(6)
C4 C5 C1 105.6(8)
C5 C4 C3 109.3(7)
C11 C12 C13 119.1(9)
O1 C35 C34 105.6(9)
C22 C21 P1 113.0(6)
C23 C21 P1 110.1(7)
C23 C21 C22 112.3(9)
C14 C13 C12 122.7(9)
C16 C15 C17 110.0(8)
C14 C15 C16 110.0(7)
C14 C15 C17 112.2(8)
C4 C3 C2 104.1(8)
C35 C34 C33 96.8(9)
C32 C33 C34 103.7(8)
O1 C32 C33 103.9(9)
C11 C7 C8 120.4(8)
C11 C7 C6 119.1(8)
C6 C7 C8 120.5(8)
C7 C6 N1 118.0(7)
C14 C6 N1 121.5(7)
C14 C6 C7 120.0(8)
C13 C14 C15 120.7(8)
C13 C14 C6 117.9(8)
C6 C14 C15 121.3(7)
C29A C24A N4 126.1(13)
C29A C24A C25A 120.0
C25A C24A N4 113.7(13)
C24A C29A C28A 120.0
C24A C29A C31A 118.5(16)
C28A C29A C31A 121.4(16)
C27A C28A C29A 120.0
C28A C27A C26A 120.0
C25A C26A C27A 120.0
C24A C25A C30A 118.3(17)
C26A C25A C24A 120.0
C26A C25A C30A 121.6(17)
N4 C24 C25 122.1(9)
N4 C24 C29 117.9(9)
C25 C24 C29 120.0
C24 C25 C30 119.7(9)
C24 C25 C26 120.0
C26 C25 C30 120.2(9)
C27 C26 C25 120.0
C26 C27 C28 120.0
C27 C28 C29 120.0
C24 C29 C31 121.6(11)
C28 C29 C31 118.3(11)
C28 C29 C24 120.0

loop_
_geom_bond_atom_site_label_1
_geom_bond_atom_site_label_2
_geom_bond_distance
Br1 Fe1 2.4168(16)
Fe1 O1 2.122(5)
Fe1 N1 2.032(7)
Fe1 N2 2.039(7)
P1 N2 1.660(7)
P1 C18 1.824(9)
P1 C2 1.726(9)
P1 C21 1.824(9)
O1 C35 1.456(12)
O1 C32 1.471(11)
N1 C1 1.348(10)
N1 C6 1.443(11)
N2 N3 1.354(9)
N3 N4 1.285(9)
N4 C24A 1.544(16)
N4 C24 1.375(10)
C11 C12 1.378(13)
C11 C7 1.387(13)
C8 C9 1.529(12)
C8 C10 1.523(14)
C8 C7 1.522(12)
C18 C19 1.550(13)
C18 C20 1.544(11)
C1 C2 1.398(12)
C1 C5 1.512(12)
C2 C3 1.520(11)
C5 C4 1.492(12)
C4 C3 1.505(14)
C12 C13 1.383(13)
C35 C34 1.467(13)
C21 C22 1.531(13)
C21 C23 1.530(13)
C13 C14 1.380(12)
C15 C16 1.533(12)
C15 C17 1.540(12)
C15 C14 1.524(12)
C34 C33 1.632(16)
C33 C32 1.528(14)
C7 C6 1.418(11)
C6 C14 1.411(12)
C24A C29A 1.3900
C24A C25A 1.3900
C29A C28A 1.3900
C29A C31A 1.53(5)
C28A C27A 1.3900
C27A C26A 1.3900
C26A C25A 1.3900
C25A C30A 1.47(4)
C30 C25 1.57(2)
C31 C29 1.50(4)
C24 C25 1.3900
C24 C29 1.3900
C25 C26 1.3900
C26 C27 1.3900
C27 C28 1.3900
C28 C29 1.3900

loop_
_geom_torsion_atom_site_label_1
_geom_torsion_atom_site_label_2
_geom_torsion_atom_site_label_3
_geom_torsion_atom_site_label_4
_geom_torsion
Fe1 O1 C35 C34 -177.6(7)
Fe1 O1 C32 C33 -153.7(7)
Fe1 N1 C1 C2 -7.7(12)
Fe1 N1 C1 C5 172.2(7)
Fe1 N1 C6 C7 81.8(8)
Fe1 N1 C6 C14 -90.6(8)
Fe1 N2 N3 N4 -2.2(8)
P1 N2 N3 N4 -175.9(6)
P1 C2 C3 C4 -172.9(6)
O1 C35 C34 C33 -44.8(11)
N1 C1 C2 P1 -13.6(13)
N1 C1 C2 C3 175.8(8)
N1 C1 C5 C4 -171.9(8)
N1 C6 C14 C13 171.5(8)
N1 C6 C14 C15 -10.2(12)
N2 P1 C18 C19 -72.0(7)
N2 P1 C18 C20 164.1(6)
N2 P1 C2 C1 5.4(9)
N2 P1 C2 C3 175.4(7)
N2 P1 C21 C22 -61.1(8)
N2 P1 C21 C23 65.4(7)
N2 N3 N4 C24A -165.0(10)
N2 N3 N4 C24 176.3(8)
N3 N4 C24A C29A 61.9(14)
N3 N4 C24A C25A -113.4(11)
N3 N4 C24 C25 -106.7(10)
N3 N4 C24 C29 74.6(10)
N4 C24A C29A C28A -175.1(18)
N4 C24A C29A C31A 8.4(18)
N4 C24A C25A C26A 175.7(16)
N4 C24A C25A C30A -2.6(18)
N4 C24 C25 C30 3.0(13)
N4 C24 C25 C26 -178.6(13)
N4 C24 C29 C31 2.3(13)
N4 C24 C29 C28 178.7(12)
C11 C12 C13 C14 3.6(14)
C11 C7 C6 N1 -171.1(7)
C11 C7 C6 C14 1.5(12)
C8 C7 C6 N1 10.0(11)
C8 C7 C6 C14 -177.4(7)
C18 P1 N2 Fe1 145.6(5)
C18 P1 N2 N3 -41.8(7)
C18 P1 C2 C1 -113.7(8)
C18 P1 C2 C3 56.2(8)
C18 P1 C21 C22 56.8(8)
C18 P1 C21 C23 -176.7(7)
C1 N1 C6 C7 -93.7(9)
C1 N1 C6 C14 93.9(9)
C1 C2 C3 C4 -1.4(10)
C1 C5 C4 C3 -8.9(11)
C2 P1 N2 Fe1 23.1(6)
C2 P1 N2 N3 -164.4(6)
C2 P1 C18 C19 45.8(7)
C2 P1 C18 C20 -78.1(7)
C2 P1 C21 C22 -178.7(6)
C2 P1 C21 C23 -52.2(7)
C2 C1 C5 C4 8.0(10)
C5 C1 C2 P1 166.5(7)
C5 C1 C2 C3 -4.2(10)
C5 C4 C3 C2 6.4(11)
C12 C11 C7 C8 179.3(8)
C12 C11 C7 C6 0.4(13)
C12 C13 C14 C15 179.9(8)
C12 C13 C14 C6 -1.7(13)
C35 O1 C32 C33 -8.2(11)
C35 C34 C33 C32 39.2(11)
C21 P1 N2 Fe1 -97.5(6)
C21 P1 N2 N3 75.1(6)
C21 P1 C18 C19 168.7(6)
C21 P1 C18 C20 44.9(8)
C21 P1 C2 C1 125.7(8)
C21 P1 C2 C3 -64.4(8)
C16 C15 C14 C13 -66.1(11)
C16 C15 C14 C6 115.6(9)
C9 C8 C7 C11 53.8(11)
C9 C8 C7 C6 -127.4(9)
C17 C15 C14 C13 56.6(11)
C17 C15 C14 C6 -121.7(9)
C34 C33 C32 O1 -19.4(11)
C32 O1 C35 C34 36.3(12)
C10 C8 C7 C11 -69.2(11)
C10 C8 C7 C6 109.6(10)
C7 C11 C12 C13 -2.9(14)
C7 C6 C14 C13 -0.8(12)
C7 C6 C14 C15 177.5(7)
C6 N1 C1 C2 167.1(8)
C6 N1 C1 C5 -13.0(11)
C24A N4 C24 C25 177(5)
C24A N4 C24 C29 -2(4)
C24A C29A C28A C27A 0.0
C29A C24A C25A C26A 0.0
C29A C24A C25A C30A -178.2(19)
C29A C28A C27A C26A 0.0
C28A C27A C26A C25A 0.0
C27A C26A C25A C24A 0.0
C27A C26A C25A C30A 178.2(19)
C25A C24A C29A C28A 0.0
C25A C24A C29A C31A -177(2)
C31A C29A C28A C27A 176(2)
C30 C25 C26 C27 178.4(12)
C24 N4 C24A C29A 172(5)
C24 N4 C24A C25A -3(4)
C24 C25 C26 C27 0.0
C25 C24 C29 C31 -176.4(13)
C25 C24 C29 C28 0.0
C25 C26 C27 C28 0.0
C26 C27 C28 C29 0.0
C27 C28 C29 C31 176.5(13)
C27 C28 C29 C24 0.0
C29 C24 C25 C30 -178.4(12)
C29 C24 C25 C26 0.0
